data_4311605
loop_
_publ_author_name
'Scott D. Bunge'
'Timothy J. Boyle'
'Harry D. Pratt'
'Todd M. Alam'
'Mark A. Rodriguez'

_publ_section_title
;
 Synthesis and Characterization of a Series of Rubidium Alkoxides and
 Rubidium-Titanium Double Alkoxides
;
_journal_name_full 'Inorganic Chemistry'
_journal_page_first 6035
_journal_page_last 6041
_journal_paper_doi 10.1021/ic049325x
_journal_volume 43
_journal_year 2004
_chemical_formula_sum 'C39 H67 O7 Rb Ti'
_chemical_formula_weight 781.25
_chemical_name_common '(8) [Ti2Rb2(ONep)6(DMP)4]inf*THF'
_chemical_name_systematic
; 
 ? 
;
_space_group_IT_number 14
_symmetry_cell_setting monoclinic
_symmetry_space_group_name_Hall '-P 2ybc'
_symmetry_space_group_name_H-M 'P 1 21/c 1'
_atom_sites_solution_hydrogens geom
_atom_sites_solution_primary direct
_atom_sites_solution_secondary difmap
_audit_creation_method SHELXL-97
_cell_angle_alpha 90.00
_cell_angle_beta 101.688(7)
_cell_angle_gamma 90.00
_cell_formula_units_Z 4
_cell_length_a 13.986(4)
_cell_length_b 13.874(4)
_cell_length_c 20.684(6)
_cell_measurement_temperature 178(2)
_cell_volume 3930(2)
_computing_cell_refinement 'Bruker SMART'
_computing_data_collection 'Bruker SMART'
_computing_data_reduction 'Bruker SHELXTL'
_computing_molecular_graphics 'Bruker SHELXTL'
_computing_publication_material 'Bruker SHELXTL'
_computing_structure_refinement 'SHELXL-97 (Sheldrick, 1997)'
_computing_structure_solution 'SHELXS-97 (Sheldrick, 1990)'
_diffrn_ambient_temperature 178(2)
_diffrn_measured_fraction_theta_full 0.971
_diffrn_measured_fraction_theta_max 0.971
_diffrn_measurement_device_type 'CCD area detector'
_diffrn_measurement_method 'phi and omega scans'
_diffrn_radiation_monochromator graphite
_diffrn_radiation_source 'fine-focus sealed tube'
_diffrn_radiation_type MoK\a
_diffrn_radiation_wavelength 0.71073
_diffrn_reflns_av_R_equivalents 0.0905
_diffrn_reflns_av_sigmaI/netI 0.1189
_diffrn_reflns_limit_h_max 15
_diffrn_reflns_limit_h_min -14
_diffrn_reflns_limit_k_max 15
_diffrn_reflns_limit_k_min -15
_diffrn_reflns_limit_l_max 22
_diffrn_reflns_limit_l_min -18
_diffrn_reflns_number 15487
_diffrn_reflns_theta_full 23.36
_diffrn_reflns_theta_max 23.36
_diffrn_reflns_theta_min 1.49
_exptl_absorpt_coefficient_mu 1.494
_exptl_absorpt_correction_type none
_exptl_crystal_colour colorless
_exptl_crystal_density_diffrn 1.320
_exptl_crystal_density_method 'not measured'
_exptl_crystal_description irregular
_exptl_crystal_F_000 1664
_exptl_crystal_size_max 0.250
_exptl_crystal_size_mid 0.040
_exptl_crystal_size_min 0.020
_refine_diff_density_max 3.332
_refine_diff_density_min -0.651
_refine_diff_density_rms 0.165
_refine_ls_extinction_method none
_refine_ls_goodness_of_fit_ref 1.034
_refine_ls_hydrogen_treatment mixed
_refine_ls_matrix_type full
_refine_ls_number_parameters 341
_refine_ls_number_reflns 5548
_refine_ls_number_restraints 0
_refine_ls_restrained_S_all 1.034
_refine_ls_R_factor_all 0.1446
_refine_ls_R_factor_gt 0.1102
_refine_ls_shift/su_max 0.549
_refine_ls_shift/su_mean 0.019
_refine_ls_structure_factor_coef Fsqd
_refine_ls_weighting_details 'calc w=1/[\s^2^(Fo^2^)+(0.1812P)^2^+4.7849P] where P=(Fo^2^+2Fc^2^)/3'
_refine_ls_weighting_scheme calc
_refine_ls_wR_factor_gt 0.2660
_refine_ls_wR_factor_ref 0.2880
_reflns_number_gt 3896
_reflns_number_total 5548
_reflns_threshold_expression >2sigma(I)
_cod_data_source_file ic049325xsi20040709_105139_6.cif
_cod_data_source_block hdp006s
_cod_depositor_comments
;
The following automatic conversions were performed:
'_symmetry_cell_setting' value 'Monoclinic' changed to 'monoclinic'
according to '/home/saulius/struct/CIF-dictionaries/cif_core.dic'
dictionary named 'cif_core.dic' version 2.4.1 from 2010-06-29.

Automatic conversion script
Id: cif_fix_enum 1527 2010-12-29 10:47:43Z saulius 

2022-02-22
Z value and formula fixed to values more according to usual
chemical conventions.                 miguel
;
_cod_original_formula_sum 'C78 H134 O14 Rb2 Ti2'
_cod_original_formula_weight 1562.59
_cod_original_formula_units_Z 2
_cod_original_cell_volume 3930.4(19)
_cod_database_code 4311605

loop_
_symmetry_equiv_pos_as_xyz
'x, y, z'
'-x, y+1/2, -z+1/2'
'-x, -y, -z'
'x, -y-1/2, z-1/2'

loop_
_atom_site_label
_atom_site_type_symbol
_atom_site_fract_x
_atom_site_fract_y
_atom_site_fract_z
_atom_site_U_iso_or_equiv
_atom_site_adp_type
_atom_site_occupancy
_atom_site_symmetry_multiplicity
_atom_site_calc_flag
_atom_site_refinement_flags
_atom_site_disorder_assembly
_atom_site_disorder_group
Ti1 Ti -0.15138(11) 1.08257(11) 0.23053(8) 0.0192(5) Uani 1 1 d . . .
Rb1 Rb -0.04251(6) 0.85685(6) 0.24300(5) 0.0286(4) Uani 1 1 d . . .
O1 O -0.0081(4) 1.0632(4) 0.2501(3) 0.0237(14) Uani 1 1 d . . .
O2 O -0.1560(4) 1.0071(5) 0.1564(3) 0.0247(15) Uani 1 1 d . . .
O3 O -0.1553(4) 1.0045(4) 0.3013(3) 0.0247(15) Uani 1 1 d . . .
O4 O 0.1141(4) 0.7185(4) 0.2632(3) 0.0275(16) Uani 1 1 d . . .
O5 O -0.2789(4) 1.1125(5) 0.2137(3) 0.0290(16) Uani 1 1 d . . .
C1 C -0.0740(6) 0.6141(6) 0.2381(4) 0.018(2) Uiso 1 1 d . . .
C2 C -0.1175(7) 0.6378(7) 0.2918(5) 0.028(2) Uani 1 1 d . . .
C3 C -0.2034(6) 0.6926(7) 0.2788(6) 0.032(2) Uani 1 1 d . . .
H3 H -0.2308 0.7133 0.3149 0.038 Uiso 1 1 calc R . .
C4 C -0.2496(6) 0.7175(8) 0.2158(5) 0.033(3) Uani 1 1 d . . .
H4 H -0.3098 0.7516 0.2079 0.040 Uiso 1 1 calc R . .
C5 C -0.2055(6) 0.6913(7) 0.1644(5) 0.031(3) Uani 1 1 d . . .
H5 H -0.2352 0.7098 0.1207 0.038 Uiso 1 1 calc R . .
C6 C -0.1185(7) 0.6385(7) 0.1745(5) 0.030(2) Uani 1 1 d . . .
C7 C -0.0747(7) 0.6091(8) 0.1180(5) 0.036(3) Uani 1 1 d . . .
H7A H -0.0191 0.6510 0.1157 0.054 Uiso 1 1 calc R . .
H7B H -0.1237 0.6147 0.0770 0.054 Uiso 1 1 calc R . .
H7C H -0.0524 0.5421 0.1240 0.054 Uiso 1 1 calc R . .
C8 C -0.0743(7) 0.6058(7) 0.3609(5) 0.032(2) Uani 1 1 d . . .
H8A H -0.0736 0.5352 0.3629 0.048 Uiso 1 1 calc R . .
H8B H -0.1137 0.6311 0.3913 0.048 Uiso 1 1 calc R . .
H8C H -0.0073 0.6302 0.3737 0.048 Uiso 1 1 calc R . .
C9 C -0.2321(7) 0.9675(8) 0.1073(5) 0.034(3) Uani 1 1 d . . .
H9A H -0.2884 1.0122 0.0997 0.040 Uiso 1 1 calc R . .
H9B H -0.2538 0.9058 0.1236 0.040 Uiso 1 1 calc R . .
C10 C -0.2001(7) 0.9503(8) 0.0432(5) 0.032(2) Uani 1 1 d . . .
C11 C -0.1738(9) 1.0425(9) 0.0121(5) 0.046(3) Uani 1 1 d . . .
H11A H -0.1504 1.0274 -0.0283 0.069 Uiso 1 1 calc R . .
H11B H -0.1223 1.0761 0.0432 0.069 Uiso 1 1 calc R . .
H11C H -0.2316 1.0839 0.0013 0.069 Uiso 1 1 calc R . .
C12 C -0.2836(9) 0.8986(11) -0.0035(6) 0.066(4) Uani 1 1 d . . .
H12A H -0.3421 0.9392 -0.0108 0.099 Uiso 1 1 calc R . .
H12B H -0.2976 0.8373 0.0163 0.099 Uiso 1 1 calc R . .
H12C H -0.2645 0.8861 -0.0458 0.099 Uiso 1 1 calc R . .
C13 C -0.1079(9) 0.8852(8) 0.0551(5) 0.043(3) Uani 1 1 d . . .
H13A H -0.0915 0.8686 0.0126 0.065 Uiso 1 1 calc R . .
H13B H -0.1209 0.8261 0.0778 0.065 Uiso 1 1 calc R . .
H13C H -0.0531 0.9198 0.0823 0.065 Uiso 1 1 calc R . .
C14 C -0.2297(7) 0.9613(7) 0.3301(5) 0.032(2) Uani 1 1 d . . .
H14A H -0.2484 0.8988 0.3081 0.038 Uiso 1 1 calc R . .
H14B H -0.2880 1.0034 0.3217 0.038 Uiso 1 1 calc R . .
C15 C -0.1989(8) 0.9449(8) 0.4031(5) 0.036(3) Uani 1 1 d . . .
C16 C -0.1736(10) 1.0381(9) 0.4419(6) 0.054(3) Uani 1 1 d . . .
H16A H -0.1251 1.0742 0.4234 0.081 Uiso 1 1 calc R . .
H16B H -0.1467 1.0228 0.4883 0.081 Uiso 1 1 calc R . .
H16C H -0.2326 1.0772 0.4389 0.081 Uiso 1 1 calc R . .
C17 C -0.2805(9) 0.8900(10) 0.4270(6) 0.057(3) Uani 1 1 d . . .
H17A H -0.3414 0.9269 0.4159 0.085 Uiso 1 1 calc R . .
H17B H -0.2626 0.8812 0.4749 0.085 Uiso 1 1 calc R . .
H17C H -0.2896 0.8269 0.4054 0.085 Uiso 1 1 calc R . .
C18 C -0.1033(9) 0.8818(8) 0.4150(5) 0.047(3) Uani 1 1 d . . .
H18A H -0.1165 0.8211 0.3906 0.071 Uiso 1 1 calc R . .
H18B H -0.0826 0.8682 0.4622 0.071 Uiso 1 1 calc R . .
H18C H -0.0515 0.9170 0.3995 0.071 Uiso 1 1 calc R . .
C19 C 0.1746(6) 0.7965(7) 0.2716(5) 0.030(2) Uani 1 1 d . . .
C20 C 0.2012(8) 0.8374(7) 0.3338(6) 0.038(3) Uani 1 1 d . . .
C21 C 0.2623(9) 0.9201(9) 0.3395(7) 0.060(4) Uani 1 1 d . . .
H21 H 0.2830 0.9499 0.3813 0.072 Uiso 1 1 calc R . .
C22 C 0.2919(9) 0.9574(9) 0.2855(9) 0.059(4) Uani 1 1 d . . .
H22 H 0.3335 1.0122 0.2906 0.071 Uiso 1 1 calc R . .
C23 C 0.2634(8) 0.9184(9) 0.2262(8) 0.058(4) Uani 1 1 d . . .
H23 H 0.2831 0.9472 0.1893 0.069 Uiso 1 1 calc R . .
C24 C 0.2044(8) 0.8348(7) 0.2167(6) 0.039(3) Uani 1 1 d . . .
C25 C 0.1731(11) 0.7892(10) 0.1498(7) 0.071(4) Uani 1 1 d . . .
H25A H 0.1961 0.7223 0.1515 0.106 Uiso 1 1 calc R . .
H25B H 0.2010 0.8252 0.1173 0.106 Uiso 1 1 calc R . .
H25C H 0.1017 0.7902 0.1370 0.106 Uiso 1 1 calc R . .
C26 C 0.1694(10) 0.7915(9) 0.3935(6) 0.060(4) Uani 1 1 d . . .
H26A H 0.0980 0.7864 0.3848 0.091 Uiso 1 1 calc R . .
H26B H 0.1915 0.8318 0.4326 0.091 Uiso 1 1 calc R . .
H26C H 0.1982 0.7271 0.4012 0.091 Uiso 1 1 calc R . .
C27 C -0.3629(19) 1.161(2) 0.1909(14) 0.161(10) Uiso 1 1 d . . .
H27A H -0.3558 1.2224 0.2160 0.193 Uiso 1 1 calc R . .
H27B H -0.3602 1.1787 0.1449 0.193 Uiso 1 1 calc R . .
C28 C -0.4554(7) 1.1338(10) 0.1884(8) 0.067(4) Uani 1 1 d . . .
C29 C -0.445(3) 1.161(3) 0.2692(13) 0.24(2) Uani 1 1 d . . .
H29A H -0.3805 1.1413 0.2937 0.362 Uiso 1 1 calc R . .
H29B H -0.4958 1.1279 0.2867 0.362 Uiso 1 1 calc R . .
H29C H -0.4522 1.2312 0.2739 0.362 Uiso 1 1 calc R . .
C30 C -0.5394(19) 1.187(2) 0.1731(14) 0.175(11) Uiso 1 1 d . . .
H30A H -0.5428 1.2313 0.2094 0.262 Uiso 1 1 calc R . .
H30B H -0.5960 1.1438 0.1662 0.262 Uiso 1 1 calc R . .
H30C H -0.5396 1.2239 0.1327 0.262 Uiso 1 1 calc R . .
C31 C -0.4721(9) 1.0259(10) 0.1836(9) 0.080(5) Uani 1 1 d . . .
H31A H -0.4103 0.9923 0.2002 0.120 Uiso 1 1 calc R . .
H31B H -0.4969 1.0080 0.1374 0.120 Uiso 1 1 calc R . .
H31C H -0.5198 1.0075 0.2101 0.120 Uiso 1 1 calc R . .

loop_
_atom_site_aniso_label
_atom_site_aniso_U_11
_atom_site_aniso_U_22
_atom_site_aniso_U_33
_atom_site_aniso_U_23
_atom_site_aniso_U_13
_atom_site_aniso_U_12
Ti1 0.0206(9) 0.0184(9) 0.0186(9) 0.0012(7) 0.0039(7) 0.0010(7)
Rb1 0.0267(6) 0.0200(6) 0.0390(6) 0.0014(4) 0.0062(4) 0.0032(4)
O1 0.023(3) 0.019(3) 0.030(4) 0.001(3) 0.008(3) 0.003(3)
O2 0.022(3) 0.033(4) 0.018(4) 0.001(3) 0.001(3) 0.004(3)
O3 0.025(3) 0.026(4) 0.027(4) 0.006(3) 0.013(3) 0.006(3)
O4 0.012(3) 0.024(4) 0.045(4) -0.001(3) 0.001(3) 0.000(3)
O5 0.015(3) 0.032(4) 0.039(4) 0.002(3) 0.002(3) 0.008(3)
C2 0.030(5) 0.017(5) 0.042(6) 0.001(5) 0.016(5) -0.016(4)
C3 0.018(5) 0.028(6) 0.051(7) -0.004(5) 0.009(5) -0.002(4)
C4 0.009(5) 0.044(7) 0.049(7) 0.001(5) 0.009(5) 0.003(4)
C5 0.021(5) 0.030(6) 0.038(6) 0.016(5) -0.008(5) -0.002(4)
C6 0.030(5) 0.030(6) 0.026(6) -0.015(5) -0.003(4) -0.008(5)
C7 0.037(6) 0.043(7) 0.024(6) -0.003(5) -0.003(5) -0.002(5)
C8 0.041(6) 0.026(6) 0.031(6) -0.002(5) 0.012(5) -0.002(5)
C9 0.029(5) 0.044(7) 0.024(6) -0.015(5) -0.006(4) -0.004(5)
C10 0.035(6) 0.040(6) 0.020(6) -0.006(5) 0.003(5) 0.005(5)
C11 0.064(8) 0.057(8) 0.019(6) 0.004(5) 0.009(5) 0.004(6)
C12 0.060(8) 0.085(10) 0.047(8) -0.035(7) -0.004(6) -0.014(8)
C13 0.076(8) 0.037(7) 0.022(6) -0.011(5) 0.022(6) -0.005(6)
C14 0.039(6) 0.030(6) 0.028(6) 0.001(5) 0.010(5) -0.007(5)
C15 0.046(7) 0.034(6) 0.030(6) 0.008(5) 0.012(5) 0.002(5)
C16 0.083(9) 0.056(8) 0.032(7) -0.003(6) 0.034(6) -0.011(7)
C17 0.059(8) 0.070(9) 0.049(8) 0.002(7) 0.028(6) -0.021(7)
C18 0.075(9) 0.035(7) 0.032(6) 0.016(5) 0.011(6) -0.007(6)
C19 0.015(5) 0.027(6) 0.047(7) 0.008(5) -0.002(5) 0.004(4)
C20 0.038(6) 0.011(5) 0.061(8) -0.008(5) 0.005(6) -0.002(4)
C21 0.055(8) 0.031(7) 0.081(10) -0.012(7) -0.017(7) 0.002(6)
C22 0.039(7) 0.023(7) 0.115(13) 0.010(8) 0.013(8) -0.001(5)
C23 0.039(7) 0.034(7) 0.102(12) 0.010(8) 0.017(7) -0.007(6)
C24 0.037(6) 0.018(6) 0.064(8) 0.007(5) 0.016(6) -0.001(5)
C25 0.087(10) 0.061(10) 0.069(10) 0.024(8) 0.024(8) -0.004(8)
C26 0.083(10) 0.048(8) 0.046(8) -0.026(6) 0.003(7) -0.012(7)
C28 0.000(5) 0.072(9) 0.124(13) -0.032(9) -0.001(6) 0.005(5)
C29 0.37(5) 0.18(3) 0.12(2) -0.02(2) -0.07(3) 0.03(3)
C31 0.044(8) 0.066(10) 0.133(15) -0.028(10) 0.024(9) -0.022(7)

loop_
_atom_type_symbol
_atom_type_description
_atom_type_scat_dispersion_real
_atom_type_scat_dispersion_imag
_atom_type_scat_source
C C 0.0033 0.0016 'International Tables Vol C Tables 4.2.6.8 and 6.1.1.4'
H H 0.0000 0.0000 'International Tables Vol C Tables 4.2.6.8 and 6.1.1.4'
O O 0.0106 0.0060 'International Tables Vol C Tables 4.2.6.8 and 6.1.1.4'
Ti Ti 0.2776 0.4457 'International Tables Vol C Tables 4.2.6.8 and 6.1.1.4'
Rb Rb -0.9393 2.9676 'International Tables Vol C Tables 4.2.6.8 and 6.1.1.4'

loop_
_geom_angle_atom_site_label_1
_geom_angle_atom_site_label_2
_geom_angle_atom_site_label_3
_geom_angle
_geom_angle_site_symmetry_1
_geom_angle_site_symmetry_3
_geom_angle_publ_flag
O5 Ti1 O3 95.9(3) . . ?
O5 Ti1 O2 95.9(3) . . ?
O3 Ti1 O2 109.1(3) . . ?
O5 Ti1 O4 91.8(3) . 2 ?
O3 Ti1 O4 124.6(3) . 2 ?
O2 Ti1 O4 124.5(3) . 2 ?
O5 Ti1 O1 174.4(3) . . ?
O3 Ti1 O1 87.1(3) . . ?
O2 Ti1 O1 87.5(3) . . ?
O4 Ti1 O1 82.7(2) 2 . ?
O4 Rb1 O1 122.49(17) . . ?
O4 Rb1 O3 147.99(18) . . ?
O1 Rb1 O3 52.99(17) . . ?
O4 Rb1 O2 148.07(18) . . ?
O1 Rb1 O2 53.45(17) . . ?
O3 Rb1 O2 60.21(17) . . ?
O4 Rb1 C19 26.1(2) . . ?
O1 Rb1 C19 96.4(2) . . ?
O3 Rb1 C19 133.5(2) . . ?
O2 Rb1 C19 133.4(2) . . ?
O4 Rb1 C3 92.3(2) . . ?
O1 Rb1 C3 139.7(2) . . ?
O3 Rb1 C3 86.8(2) . . ?
O2 Rb1 C3 107.7(2) . . ?
C19 Rb1 C3 116.5(2) . . ?
O4 Rb1 C1 55.48(18) . . ?
O1 Rb1 C1 177.81(19) . . ?
O3 Rb1 C1 128.08(19) . . ?
O2 Rb1 C1 128.63(19) . . ?
C19 Rb1 C1 81.6(2) . . ?
C3 Rb1 C1 41.5(2) . . ?
O4 Rb1 C5 92.0(2) . . ?
O1 Rb1 C5 141.0(2) . . ?
O3 Rb1 C5 107.4(2) . . ?
O2 Rb1 C5 87.8(2) . . ?
C19 Rb1 C5 116.4(3) . . ?
C3 Rb1 C5 40.6(3) . . ?
C1 Rb1 C5 41.1(2) . . ?
O4 Rb1 C6 68.5(2) . . ?
O1 Rb1 C6 158.3(2) . . ?
O3 Rb1 C6 129.0(2) . . ?
O2 Rb1 C6 106.7(2) . . ?
C19 Rb1 C6 92.9(2) . . ?
C3 Rb1 C6 48.0(2) . . ?
C1 Rb1 C6 23.3(2) . . ?
C5 Rb1 C6 23.6(2) . . ?
O4 Rb1 C2 68.7(2) . . ?
O1 Rb1 C2 156.3(2) . . ?
O3 Rb1 C2 105.7(2) . . ?
O2 Rb1 C2 129.6(2) . . ?
C19 Rb1 C2 92.9(2) . . ?
C3 Rb1 C2 23.7(2) . . ?
C1 Rb1 C2 23.8(2) . . ?
C5 Rb1 C2 47.8(2) . . ?
C6 Rb1 C2 41.4(2) . . ?
O4 Rb1 C4 103.9(2) . . ?
O1 Rb1 C4 133.6(2) . . ?
O3 Rb1 C4 87.5(2) . . ?
O2 Rb1 C4 88.1(2) . . ?
C19 Rb1 C4 130.0(2) . . ?
C3 Rb1 C4 23.3(2) . . ?
C1 Rb1 C4 48.4(2) . . ?
C5 Rb1 C4 23.3(2) . . ?
C6 Rb1 C4 41.6(2) . . ?
C2 Rb1 C4 41.5(2) . . ?
O4 Rb1 C20 41.6(2) . . ?
O1 Rb1 C20 85.22(19) . . ?
O3 Rb1 C20 111.5(2) . . ?
O2 Rb1 C20 135.0(2) . . ?
C19 Rb1 C20 22.8(3) . . ?
C3 Rb1 C20 116.2(2) . . ?
C1 Rb1 C20 92.6(2) . . ?
C5 Rb1 C20 132.7(2) . . ?
C6 Rb1 C20 109.6(2) . . ?
C2 Rb1 C20 95.4(2) . . ?
C4 Rb1 C20 137.0(2) . . ?
C1 O1 Ti1 140.0(6) 2 . ?
C1 O1 Rb1 131.5(5) 2 . ?
Ti1 O1 Rb1 88.5(2) . . ?
C9 O2 Ti1 134.9(6) . . ?
C9 O2 Rb1 112.9(6) . . ?
Ti1 O2 Rb1 88.5(2) . . ?
C14 O3 Ti1 136.2(6) . . ?
C14 O3 Rb1 111.6(5) . . ?
Ti1 O3 Rb1 88.8(2) . . ?
C19 O4 Ti1 127.4(5) . 2_545 ?
C19 O4 Rb1 85.6(5) . . ?
Ti1 O4 Rb1 147.0(3) 2_545 . ?
C27 O5 Ti1 160.2(13) . . ?
O1 C1 C6 120.7(8) 2_545 . ?
O1 C1 C2 118.4(8) 2_545 . ?
C6 C1 C2 120.8(8) . . ?
O1 C1 Rb1 114.8(5) 2_545 . ?
C6 C1 Rb1 79.4(5) . . ?
C2 C1 Rb1 79.6(5) . . ?
C3 C2 C1 117.8(9) . . ?
C3 C2 C8 120.5(9) . . ?
C1 C2 C8 121.7(9) . . ?
C3 C2 Rb1 76.4(5) . . ?
C1 C2 Rb1 76.6(5) . . ?
C8 C2 Rb1 117.0(6) . . ?
C4 C3 C2 122.5(10) . . ?
C4 C3 Rb1 80.2(6) . . ?
C2 C3 Rb1 79.9(5) . . ?
C4 C3 H3 118.7 . . ?
C2 C3 H3 118.7 . . ?
Rb1 C3 H3 111.1 . . ?
C3 C4 C5 117.7(9) . . ?
C3 C4 Rb1 76.6(5) . . ?
C5 C4 Rb1 77.3(5) . . ?
C3 C4 H4 121.1 . . ?
C5 C4 H4 121.1 . . ?
Rb1 C4 H4 115.9 . . ?
C4 C5 C6 122.3(9) . . ?
C4 C5 Rb1 79.4(6) . . ?
C6 C5 Rb1 78.7(5) . . ?
C4 C5 H5 118.9 . . ?
C6 C5 H5 118.9 . . ?
Rb1 C5 H5 113.2 . . ?
C1 C6 C5 118.8(9) . . ?
C1 C6 C7 120.4(9) . . ?
C5 C6 C7 120.8(9) . . ?
C1 C6 Rb1 77.3(5) . . ?
C5 C6 Rb1 77.6(6) . . ?
C7 C6 Rb1 115.3(6) . . ?
C6 C7 H7A 109.5 . . ?
C6 C7 H7B 109.5 . . ?
H7A C7 H7B 109.5 . . ?
C6 C7 H7C 109.5 . . ?
H7A C7 H7C 109.5 . . ?
H7B C7 H7C 109.5 . . ?
C2 C8 H8A 109.5 . . ?
C2 C8 H8B 109.5 . . ?
H8A C8 H8B 109.5 . . ?
C2 C8 H8C 109.5 . . ?
H8A C8 H8C 109.5 . . ?
H8B C8 H8C 109.5 . . ?
O2 C9 C10 112.2(8) . . ?
O2 C9 H9A 109.2 . . ?
C10 C9 H9A 109.2 . . ?
O2 C9 H9B 109.2 . . ?
C10 C9 H9B 109.2 . . ?
H9A C9 H9B 107.9 . . ?
C9 C10 C11 112.5(9) . . ?
C9 C10 C12 107.7(9) . . ?
C11 C10 C12 110.4(10) . . ?
C9 C10 C13 109.9(8) . . ?
C11 C10 C13 107.1(9) . . ?
C12 C10 C13 109.3(9) . . ?
C10 C11 H11A 109.5 . . ?
C10 C11 H11B 109.5 . . ?
H11A C11 H11B 109.5 . . ?
C10 C11 H11C 109.5 . . ?
H11A C11 H11C 109.5 . . ?
H11B C11 H11C 109.5 . . ?
C10 C12 H12A 109.5 . . ?
C10 C12 H12B 109.5 . . ?
H12A C12 H12B 109.5 . . ?
C10 C12 H12C 109.5 . . ?
H12A C12 H12C 109.5 . . ?
H12B C12 H12C 109.5 . . ?
C10 C13 H13A 109.5 . . ?
C10 C13 H13B 109.4 . . ?
H13A C13 H13B 109.5 . . ?
C10 C13 H13C 109.5 . . ?
H13A C13 H13C 109.5 . . ?
H13B C13 H13C 109.5 . . ?
O3 C14 C15 113.4(8) . . ?
O3 C14 H14A 108.9 . . ?
C15 C14 H14A 108.9 . . ?
O3 C14 H14B 108.9 . . ?
C15 C14 H14B 108.9 . . ?
H14A C14 H14B 107.7 . . ?
C14 C15 C16 112.9(9) . . ?
C14 C15 C17 108.6(9) . . ?
C16 C15 C17 111.1(9) . . ?
C14 C15 C18 107.6(8) . . ?
C16 C15 C18 106.9(9) . . ?
C17 C15 C18 109.7(9) . . ?
C15 C16 H16A 109.5 . . ?
C15 C16 H16B 109.5 . . ?
H16A C16 H16B 109.5 . . ?
C15 C16 H16C 109.5 . . ?
H16A C16 H16C 109.5 . . ?
H16B C16 H16C 109.5 . . ?
C15 C17 H17A 109.5 . . ?
C15 C17 H17B 109.5 . . ?
H17A C17 H17B 109.5 . . ?
C15 C17 H17C 109.5 . . ?
H17A C17 H17C 109.5 . . ?
H17B C17 H17C 109.5 . . ?
C15 C18 H18A 109.5 . . ?
C15 C18 H18B 109.5 . . ?
H18A C18 H18B 109.5 . . ?
C15 C18 H18C 109.5 . . ?
H18A C18 H18C 109.5 . . ?
H18B C18 H18C 109.5 . . ?
O4 C19 C20 119.1(9) . . ?
O4 C19 C24 118.7(9) . . ?
C20 C19 C24 122.2(10) . . ?
O4 C19 Rb1 68.3(4) . . ?
C20 C19 Rb1 97.8(6) . . ?
C24 C19 Rb1 100.7(6) . . ?
C19 C20 C21 116.7(11) . . ?
C19 C20 C26 120.7(9) . . ?
C21 C20 C26 122.5(11) . . ?
C19 C20 Rb1 59.5(5) . . ?
C21 C20 Rb1 118.6(7) . . ?
C26 C20 Rb1 93.1(7) . . ?
C22 C21 C20 121.0(12) . . ?
C22 C21 H21 119.5 . . ?
C20 C21 H21 119.5 . . ?
C23 C22 C21 121.1(12) . . ?
C23 C22 H22 119.4 . . ?
C21 C22 H22 119.5 . . ?
C22 C23 C24 121.4(13) . . ?
C22 C23 H23 119.3 . . ?
C24 C23 H23 119.3 . . ?
C19 C24 C23 117.6(12) . . ?
C19 C24 C25 120.6(10) . . ?
C23 C24 C25 121.8(12) . . ?
C19 C24 Rb1 57.1(5) . . ?
C23 C24 Rb1 117.3(7) . . ?
C25 C24 Rb1 93.7(7) . . ?
C24 C25 H25A 109.5 . . ?
C24 C25 H25B 109.5 . . ?
H25A C25 H25B 109.5 . . ?
C24 C25 H25C 109.5 . . ?
H25A C25 H25C 109.5 . . ?
H25B C25 H25C 109.5 . . ?
C20 C26 H26A 109.5 . . ?
C20 C26 H26B 109.5 . . ?
H26A C26 H26B 109.5 . . ?
C20 C26 H26C 109.5 . . ?
H26A C26 H26C 109.5 . . ?
H26B C26 H26C 109.5 . . ?
C28 C27 O5 129(2) . . ?
C28 C27 H27A 104.6 . . ?
O5 C27 H27A 104.6 . . ?
C28 C27 H27B 105.2 . . ?
O5 C27 H27B 105.2 . . ?
H27A C27 H27B 105.8 . . ?
C27 C28 C30 129(2) . . ?
C27 C28 C31 114.7(15) . . ?
C30 C28 C31 113.8(15) . . ?
C27 C28 C29 90.4(18) . . ?
C30 C28 C29 90.3(17) . . ?
C31 C28 C29 105.7(17) . . ?
C28 C29 H29A 109.8 . . ?
C28 C29 H29B 109.2 . . ?
H29A C29 H29B 109.5 . . ?
C28 C29 H29C 109.4 . . ?
H29A C29 H29C 109.5 . . ?
H29B C29 H29C 109.5 . . ?
C28 C30 H30A 109.5 . . ?
C28 C30 H30B 109.5 . . ?
H30A C30 H30B 109.5 . . ?
C28 C30 H30C 109.4 . . ?
H30A C30 H30C 109.5 . . ?
H30B C30 H30C 109.5 . . ?
C28 C31 H31A 109.5 . . ?
C28 C31 H31B 109.4 . . ?
H31A C31 H31B 109.5 . . ?
C28 C31 H31C 109.5 . . ?
H31A C31 H31C 109.5 . . ?
H31B C31 H31C 109.5 . . ?

loop_
_geom_bond_atom_site_label_1
_geom_bond_atom_site_label_2
_geom_bond_distance
_geom_bond_site_symmetry_2
_geom_bond_publ_flag
Ti1 O5 1.795(6) . ?
Ti1 O3 1.831(6) . ?
Ti1 O2 1.847(6) . ?
Ti1 O4 1.954(6) 2 ?
Ti1 O1 1.980(6) . ?
Rb1 O4 2.878(6) . ?
Rb1 O1 2.901(6) . ?
Rb1 O3 2.985(6) . ?
Rb1 O2 2.987(6) . ?
Rb1 C19 3.089(9) . ?
Rb1 C3 3.388(9) . ?
Rb1 C1 3.395(9) . ?
Rb1 C5 3.408(10) . ?
Rb1 C6 3.421(9) . ?
Rb1 C2 3.432(9) . ?
Rb1 C4 3.432(9) . ?
Rb1 C20 3.553(11) . ?
O1 C1 1.329(10) 2 ?
O2 C9 1.424(10) . ?
O3 C14 1.430(11) . ?
O4 C19 1.363(11) . ?
O4 Ti1 1.954(6) 2_545 ?
O5 C27 1.35(3) . ?
C1 O1 1.329(10) 2_545 ?
C1 C6 1.379(13) . ?
C1 C2 1.408(13) . ?
C2 C3 1.400(14) . ?
C2 C8 1.503(14) . ?
C3 C4 1.376(14) . ?
C3 H3 0.9500 . ?
C4 C5 1.381(14) . ?
C4 H4 0.9500 . ?
C5 C6 1.399(14) . ?
C5 H5 0.9500 . ?
C6 C7 1.482(14) . ?
C7 H7A 0.9800 . ?
C7 H7B 0.9800 . ?
C7 H7C 0.9800 . ?
C8 H8A 0.9800 . ?
C8 H8B 0.9800 . ?
C8 H8C 0.9800 . ?
C9 C10 1.502(13) . ?
C9 H9A 0.9900 . ?
C9 H9B 0.9900 . ?
C10 C11 1.511(15) . ?
C10 C12 1.535(15) . ?
C10 C13 1.552(15) . ?
C11 H11A 0.9800 . ?
C11 H11B 0.9800 . ?
C11 H11C 0.9800 . ?
C12 H12A 0.9800 . ?
C12 H12B 0.9800 . ?
C12 H12C 0.9800 . ?
C13 H13A 0.9800 . ?
C13 H13B 0.9800 . ?
C13 H13C 0.9800 . ?
C14 C15 1.502(14) . ?
C14 H14A 0.9900 . ?
C14 H14B 0.9900 . ?
C15 C16 1.525(16) . ?
C15 C17 1.535(14) . ?
C15 C18 1.575(15) . ?
C16 H16A 0.9800 . ?
C16 H16B 0.9800 . ?
C16 H16C 0.9800 . ?
C17 H17A 0.9800 . ?
C17 H17B 0.9800 . ?
C17 H17C 0.9800 . ?
C18 H18A 0.9800 . ?
C18 H18B 0.9800 . ?
C18 H18C 0.9800 . ?
C19 C20 1.387(15) . ?
C19 C24 1.393(14) . ?
C20 C21 1.422(16) . ?
C20 C26 1.532(16) . ?
C21 C22 1.368(19) . ?
C21 H21 0.9500 . ?
C22 C23 1.326(19) . ?
C22 H22 0.9500 . ?
C23 C24 1.414(15) . ?
C23 H23 0.9500 . ?
C24 C25 1.504(18) . ?
C25 H25A 0.9800 . ?
C25 H25B 0.9800 . ?
C25 H25C 0.9800 . ?
C26 H26A 0.9800 . ?
C26 H26B 0.9800 . ?
C26 H26C 0.9800 . ?
C27 C28 1.34(3) . ?
C27 H27A 0.9900 . ?
C27 H27B 0.9900 . ?
C28 C30 1.37(3) . ?
C28 C31 1.515(19) . ?
C28 C29 1.69(3) . ?
C29 H29A 0.9800 . ?
C29 H29B 0.9800 . ?
C29 H29C 0.9800 . ?
C30 H30A 0.9800 . ?
C30 H30B 0.9800 . ?
C30 H30C 0.9800 . ?
C31 H31A 0.9800 . ?
C31 H31B 0.9800 . ?
C31 H31C 0.9800 . ?
